data_1516972
loop_
_publ_author_name
'Li, Lijun'
'Su, Cunxiang'
'Liu, Xiaoqin'
'Tian, Hua'
'Shi, Yian'

_publ_section_title
;
 Catalytic Asymmetric Intermolecular Bromoesterification of
 Unfunctionalized Olefins.
;
_journal_issue 14
_journal_name_full 'Organic letters'
_journal_page_first 3728
_journal_paper_doi 10.1021/ol501542r
_journal_volume 16
_journal_year 2014
_chemical_formula_moiety 'C17 H18 Br N O2 S'
_chemical_formula_sum 'C17 H18 Br N O2 S'
_chemical_formula_weight 380.29
_chemical_name_systematic
;
 ?
;
_space_group_crystal_system triclinic
_space_group_IT_number 2
_space_group_name_Hall '-P 1'
_space_group_name_H-M_alt 'P -1'
_symmetry_space_group_name_Hall '-P 1'
_symmetry_space_group_name_H-M 'P -1'
_atom_sites_solution_hydrogens mixed
_audit_creation_date 2014-03-25
_audit_creation_method
;
Olex2 1.2
(compiled 2013.12.10 svn.r2850 for OlexSys, GUI svn.r4736)
;
_cell_angle_alpha 113.270(2)
_cell_angle_beta 114.370(2)
_cell_angle_gamma 96.320(2)
_cell_formula_units_Z 2
_cell_length_a 10.027(3)
_cell_length_b 10.035(3)
_cell_length_c 10.325(4)
_cell_measurement_reflns_used 2750
_cell_measurement_temperature 173.1500
_cell_measurement_theta_max 27.4767
_cell_measurement_theta_min 2.4224
_cell_volume 821.8(5)
_computing_cell_refinement 'CrystalClear (Rigaku Inc., 2007)'
_computing_data_collection 'CrystalClear (Rigaku Inc., 2007)'
_computing_data_reduction 'CrystalClear (Rigaku Inc., 2007)'
_computing_molecular_graphics 'Olex2 (Dolomanov et al., 2009)'
_computing_publication_material 'Olex2 (Dolomanov et al., 2009)'
_computing_structure_refinement 'XL (Sheldrick, 2013)'
_computing_structure_solution
;
'XS (Sheldrick, 2013)'
;
_diffrn_ambient_temperature 173.1500
_diffrn_detector_area_resol_mean 28.5714
_diffrn_measured_fraction_theta_full 0.991
_diffrn_measured_fraction_theta_max 0.987
_diffrn_measurement_device
;
Saturn724+ (2x2 bin mode)
;
_diffrn_measurement_device_details
;
AFC10: Fixed Chi 2 circle
;
_diffrn_measurement_device_type 'Saturn724+ CCD'
_diffrn_measurement_method '\w scans at fixed \c = 45\%'
_diffrn_orient_matrix_type d*Trek
_diffrn_orient_matrix_UB_11 -0.1153
_diffrn_orient_matrix_UB_12 0.0036
_diffrn_orient_matrix_UB_13 0.0101
_diffrn_orient_matrix_UB_21 -0.0355
_diffrn_orient_matrix_UB_22 0.1081
_diffrn_orient_matrix_UB_23 -0.0147
_diffrn_orient_matrix_UB_31 -0.0687
_diffrn_orient_matrix_UB_32 0.0271
_diffrn_orient_matrix_UB_33 -0.0967
_diffrn_radiation_detector CCD
_diffrn_radiation_monochromator 'Graphite Monochromator'
_diffrn_radiation_type MoK\a
_diffrn_radiation_wavelength 0.71073
_diffrn_reflns_av_R_equivalents 0.0396
_diffrn_reflns_av_unetI/netI 0.0433
_diffrn_reflns_Laue_measured_fraction_full 0.991
_diffrn_reflns_Laue_measured_fraction_max 0.987
_diffrn_reflns_limit_h_max 12
_diffrn_reflns_limit_h_min -13
_diffrn_reflns_limit_k_max 13
_diffrn_reflns_limit_k_min -12
_diffrn_reflns_limit_l_max 13
_diffrn_reflns_limit_l_min -13
_diffrn_reflns_number 7536
_diffrn_reflns_point_group_measured_fraction_full 0.991
_diffrn_reflns_point_group_measured_fraction_max 0.987
_diffrn_reflns_theta_full 25.242
_diffrn_reflns_theta_max 27.480
_diffrn_reflns_theta_min 3.049
_diffrn_source 'Sealed Tube'
_diffrn_source_current 30.0000
_diffrn_source_power 1.5000
_diffrn_source_voltage 50.0000
_exptl_absorpt_coefficient_mu 2.634
_exptl_absorpt_correction_T_max 1.0000
_exptl_absorpt_correction_T_min 0.6331
_exptl_absorpt_correction_type multi-scan
_exptl_absorpt_process_details 'CrystalClear (Rigaku Inc., 2007)'
_exptl_crystal_colour Colorless
_exptl_crystal_density_diffrn 1.537
_exptl_crystal_description block
_exptl_crystal_F_000 388
_exptl_crystal_size_max 0.19
_exptl_crystal_size_mid 0.19
_exptl_crystal_size_min 0.17
_refine_diff_density_max 0.486
_refine_diff_density_min -0.487
_refine_diff_density_rms 0.081
_refine_ls_extinction_method none
_refine_ls_goodness_of_fit_ref 1.085
_refine_ls_hydrogen_treatment mixed
_refine_ls_matrix_type full
_refine_ls_number_parameters 204
_refine_ls_number_reflns 3721
_refine_ls_number_restraints 0
_refine_ls_restrained_S_all 1.085
_refine_ls_R_factor_all 0.0414
_refine_ls_R_factor_gt 0.0384
_refine_ls_shift/su_max 0.000
_refine_ls_shift/su_mean 0.000
_refine_ls_structure_factor_coef Fsqd
_refine_ls_weighting_details 'w=1/[\s^2^(Fo^2^)+(0.0410P)^2^+0.4344P] where P=(Fo^2^+2Fc^2^)/3'
_refine_ls_weighting_scheme calc
_refine_ls_wR_factor_gt 0.0913
_refine_ls_wR_factor_ref 0.0935
_reflns_Friedel_coverage 0.000
_reflns_number_gt 3491
_reflns_number_total 3721
_reflns_threshold_expression 'I > 2\s(I)'
_cod_data_source_file ol501542r_si_004.cif
_cod_data_source_block sa3282
_cod_depositor_comments 'Adding full bibliography for 1516968--1516972.cif.'
_cod_database_code 1516972
_shelxl_version_number 2013-4
_shelx_space_group_comment
;
The symmetry employed for this shelxl refinement is uniquely defined
by the following loop, which should always be used as a source of
symmetry information in preference to the above space-group names.
They are only intended as comments.
;
_diffrn_number_total 3725
_olex2_refinement_description
;
1. Fixed Uiso
 At 1.2 times of:
  All C(H) groups, All C(H,H) groups
 At 1.5 times of:
  All C(H,H,H) groups
2.a Ternary CH refined with riding coordinates:
 C1(H1A), C2(H2)
2.b Secondary CH2 refined with riding coordinates:
 C3(H3A,H3B), C4(H4A,H4B)
2.c Aromatic/amide H refined with riding coordinates:
 C6(H6), C7(H7), C8(H8), C9(H9), C12(H12), C13(H13), C15(H15), C16(H16)
2.d Idealised Me refined as rotating group:
 C17(H17A,H17B,H17C)
;

loop_
_space_group_symop_operation_xyz
'x, y, z'
'-x, -y, -z'

loop_
_atom_site_label
_atom_site_type_symbol
_atom_site_fract_x
_atom_site_fract_y
_atom_site_fract_z
_atom_site_U_iso_or_equiv
_atom_site_adp_type
_atom_site_occupancy
_atom_site_site_symmetry_order
_atom_site_calc_flag
_atom_site_refinement_flags_posn
Br1 Br 0.22412(3) 0.42967(3) 0.62184(3) 0.03269(10) Uani 1 1 d .
S1 S 0.16296(7) 0.66108(6) 0.26158(7) 0.02408(14) Uani 1 1 d .
O1 O 0.1989(2) 0.7504(2) 0.4267(2) 0.0312(4) Uani 1 1 d .
O2 O 0.0371(2) 0.6696(2) 0.1341(2) 0.0293(4) Uani 1 1 d .
N1 N 0.1227(2) 0.4830(2) 0.2179(3) 0.0253(4) Uani 1 1 d .
C1 C 0.2073(3) 0.4404(3) 0.3437(3) 0.0231(4) Uani 1 1 d .
H1A H 0.3011 0.5271 0.4326 0.028 Uiso 1 1 calc R
C2 C 0.1004(3) 0.4147(3) 0.4080(3) 0.0263(5) Uani 1 1 d .
H2 H 0.0534 0.4962 0.4223 0.032 Uiso 1 1 calc R
C3 C -0.0282(3) 0.2614(3) 0.2911(3) 0.0320(5) Uani 1 1 d .
H3A H -0.0914 0.2590 0.1889 0.038 Uiso 1 1 calc R
H3B H -0.0938 0.2496 0.3361 0.038 Uiso 1 1 calc R
C4 C 0.0365(3) 0.1283(3) 0.2598(3) 0.0326(5) Uani 1 1 d .
H4A H 0.0683 0.1095 0.3515 0.039 Uiso 1 1 calc R
H4B H -0.0452 0.0367 0.1642 0.039 Uiso 1 1 calc R
C5 C 0.1724(3) 0.1563(3) 0.2342(3) 0.0270(5) Uani 1 1 d .
C6 C 0.2240(3) 0.0340(3) 0.1748(3) 0.0341(6) Uani 1 1 d .
H6 H 0.1704 -0.0640 0.1460 0.041 Uiso 1 1 calc R
C7 C 0.3530(3) 0.0562(3) 0.1582(3) 0.0374(6) Uani 1 1 d .
H7 H 0.3852 -0.0267 0.1182 0.045 Uiso 1 1 calc R
C8 C 0.4348(3) 0.2011(3) 0.2008(3) 0.0367(6) Uani 1 1 d .
H8 H 0.5228 0.2164 0.1913 0.044 Uiso 1 1 calc R
C9 C 0.3838(3) 0.3231(3) 0.2579(3) 0.0296(5) Uani 1 1 d .
H9 H 0.4373 0.4205 0.2850 0.035 Uiso 1 1 calc R
C10 C 0.2537(3) 0.3021(3) 0.2753(3) 0.0241(5) Uani 1 1 d .
C11 C 0.3313(3) 0.7100(3) 0.2505(3) 0.0248(5) Uani 1 1 d .
C12 C 0.3242(3) 0.6474(3) 0.1007(3) 0.0315(5) Uani 1 1 d .
H12 H 0.2324 0.5775 0.0067 0.038 Uiso 1 1 calc R
C13 C 0.4561(3) 0.6902(3) 0.0930(3) 0.0349(6) Uani 1 1 d .
H13 H 0.4526 0.6468 -0.0068 0.042 Uiso 1 1 calc R
C14 C 0.5929(3) 0.7969(3) 0.2318(3) 0.0326(5) Uani 1 1 d .
C15 C 0.5972(3) 0.8567(3) 0.3804(3) 0.0319(5) Uani 1 1 d .
H15 H 0.6886 0.9275 0.4744 0.038 Uiso 1 1 calc R
C16 C 0.4677(3) 0.8130(3) 0.3913(3) 0.0288(5) Uani 1 1 d .
H16 H 0.4726 0.8522 0.4918 0.035 Uiso 1 1 calc R
C17 C 0.7348(4) 0.8487(4) 0.2231(4) 0.0504(8) Uani 1 1 d .
H17A H 0.7705 0.7635 0.1877 0.076 Uiso 1 1 calc GR
H17B H 0.8150 0.9284 0.3288 0.076 Uiso 1 1 calc GR
H17C H 0.7092 0.8871 0.1473 0.076 Uiso 1 1 calc GR
H1 H 0.093(3) 0.431(3) 0.130(4) 0.031(8) Uiso 1 1 d .

loop_
_atom_site_aniso_label
_atom_site_aniso_U_11
_atom_site_aniso_U_22
_atom_site_aniso_U_33
_atom_site_aniso_U_23
_atom_site_aniso_U_13
_atom_site_aniso_U_12
Br1 0.03558(16) 0.04177(17) 0.02985(16) 0.02227(12) 0.01856(13) 0.01575(12)
S1 0.0278(3) 0.0212(3) 0.0248(3) 0.0119(2) 0.0136(2) 0.0085(2)
O1 0.0387(10) 0.0268(9) 0.0282(9) 0.0105(7) 0.0195(8) 0.0108(8)
O2 0.0303(9) 0.0276(9) 0.0309(9) 0.0164(7) 0.0130(8) 0.0129(7)
N1 0.0305(11) 0.0223(10) 0.0233(10) 0.0125(9) 0.0126(9) 0.0071(8)
C1 0.0218(11) 0.0251(11) 0.0244(11) 0.0138(9) 0.0119(9) 0.0066(9)
C2 0.0266(12) 0.0350(13) 0.0263(12) 0.0194(10) 0.0157(10) 0.0135(10)
C3 0.0237(12) 0.0396(14) 0.0373(14) 0.0224(12) 0.0162(11) 0.0075(10)
C4 0.0308(13) 0.0298(13) 0.0375(14) 0.0194(11) 0.0158(11) 0.0048(10)
C5 0.0276(12) 0.0273(12) 0.0245(11) 0.0143(10) 0.0102(10) 0.0083(10)
C6 0.0428(15) 0.0251(12) 0.0293(13) 0.0141(10) 0.0130(12) 0.0109(11)
C7 0.0467(16) 0.0367(15) 0.0338(14) 0.0178(12) 0.0207(13) 0.0257(13)
C8 0.0354(14) 0.0480(17) 0.0401(15) 0.0258(13) 0.0236(13) 0.0220(13)
C9 0.0300(12) 0.0330(13) 0.0327(13) 0.0194(11) 0.0181(11) 0.0107(10)
C10 0.0246(11) 0.0257(11) 0.0237(11) 0.0136(9) 0.0117(9) 0.0087(9)
C11 0.0276(11) 0.0207(11) 0.0286(12) 0.0143(9) 0.0141(10) 0.0076(9)
C12 0.0321(13) 0.0308(13) 0.0274(12) 0.0139(10) 0.0131(11) 0.0046(10)
C13 0.0411(15) 0.0368(14) 0.0345(14) 0.0202(12) 0.0229(12) 0.0119(12)
C14 0.0309(13) 0.0353(14) 0.0430(15) 0.0274(12) 0.0197(12) 0.0129(11)
C15 0.0256(12) 0.0282(13) 0.0357(14) 0.0158(11) 0.0104(11) 0.0069(10)
C16 0.0312(13) 0.0256(12) 0.0282(12) 0.0137(10) 0.0129(11) 0.0099(10)
C17 0.0381(16) 0.068(2) 0.062(2) 0.0440(18) 0.0288(16) 0.0143(15)

loop_
_atom_type_symbol
_atom_type_description
_atom_type_scat_dispersion_real
_atom_type_scat_dispersion_imag
_atom_type_scat_source
C C 0.0033 0.0016 'International Tables Vol C Tables 4.2.6.8 and 6.1.1.4'
H H 0.0000 0.0000 'International Tables Vol C Tables 4.2.6.8 and 6.1.1.4'
Br Br -0.2901 2.4595 'International Tables Vol C Tables 4.2.6.8 and 6.1.1.4'
N N 0.0061 0.0033 'International Tables Vol C Tables 4.2.6.8 and 6.1.1.4'
O O 0.0106 0.0060 'International Tables Vol C Tables 4.2.6.8 and 6.1.1.4'
S S 0.1246 0.1234 'International Tables Vol C Tables 4.2.6.8 and 6.1.1.4'

loop_
_geom_angle_atom_site_label_1
_geom_angle_atom_site_label_2
_geom_angle_atom_site_label_3
_geom_angle
O1 S1 O2 119.26(11)
O1 S1 N1 107.36(11)
O1 S1 C11 108.22(11)
O2 S1 N1 106.55(11)
O2 S1 C11 107.58(11)
N1 S1 C11 107.33(11)
S1 N1 H1 111(2)
C1 N1 S1 119.99(17)
C1 N1 H1 122(2)
N1 C1 H1A 108.7
N1 C1 C2 106.05(18)
N1 C1 C10 111.27(19)
C2 C1 H1A 108.7
C10 C1 H1A 108.7
C10 C1 C2 113.25(19)
Br1 C2 H2 108.4
C1 C2 Br1 108.96(15)
C1 C2 H2 108.4
C3 C2 Br1 110.75(16)
C3 C2 C1 111.9(2)
C3 C2 H2 108.4
C2 C3 H3A 109.3
C2 C3 H3B 109.3
C2 C3 C4 111.4(2)
H3A C3 H3B 108.0
C4 C3 H3A 109.3
C4 C3 H3B 109.3
C3 C4 H4A 108.8
C3 C4 H4B 108.8
H4A C4 H4B 107.7
C5 C4 C3 113.6(2)
C5 C4 H4A 108.8
C5 C4 H4B 108.8
C6 C5 C4 119.3(2)
C10 C5 C4 122.2(2)
C10 C5 C6 118.5(2)
C5 C6 H6 119.4
C7 C6 C5 121.1(2)
C7 C6 H6 119.4
C6 C7 H7 119.8
C6 C7 C8 120.4(2)
C8 C7 H7 119.8
C7 C8 H8 120.5
C7 C8 C9 119.1(2)
C9 C8 H8 120.5
C8 C9 H9 119.5
C8 C9 C10 121.0(2)
C10 C9 H9 119.5
C5 C10 C1 121.6(2)
C9 C10 C1 118.5(2)
C9 C10 C5 119.9(2)
C12 C11 S1 119.68(19)
C16 C11 S1 119.44(19)
C16 C11 C12 120.9(2)
C11 C12 H12 120.4
C11 C12 C13 119.2(2)
C13 C12 H12 120.4
C12 C13 H13 119.5
C14 C13 C12 121.0(2)
C14 C13 H13 119.5
C13 C14 C15 118.6(2)
C13 C14 C17 121.2(3)
C15 C14 C17 120.2(3)
C14 C15 H15 119.3
C16 C15 C14 121.3(2)
C16 C15 H15 119.3
C11 C16 C15 119.0(2)
C11 C16 H16 120.5
C15 C16 H16 120.5
C14 C17 H17A 109.5
C14 C17 H17B 109.5
C14 C17 H17C 109.5
H17A C17 H17B 109.5
H17A C17 H17C 109.5
H17B C17 H17C 109.5

loop_
_geom_bond_atom_site_label_1
_geom_bond_atom_site_label_2
_geom_bond_distance
Br1 C2 1.968(2)
S1 O1 1.4332(18)
S1 O2 1.4403(18)
S1 N1 1.617(2)
S1 C11 1.768(2)
N1 C1 1.482(3)
N1 H1 0.74(3)
C1 H1A 0.9800
C1 C2 1.523(3)
C1 C10 1.510(3)
C2 H2 0.9800
C2 C3 1.516(4)
C3 H3A 0.9700
C3 H3B 0.9700
C3 C4 1.527(4)
C4 H4A 0.9700
C4 H4B 0.9700
C4 C5 1.509(3)
C5 C6 1.399(4)
C5 C10 1.395(3)
C6 H6 0.9300
C6 C7 1.378(4)
C7 H7 0.9300
C7 C8 1.383(4)
C8 H8 0.9300
C8 C9 1.388(4)
C9 H9 0.9300
C9 C10 1.393(3)
C11 C12 1.387(3)
C11 C16 1.383(3)
C12 H12 0.9300
C12 C13 1.389(4)
C13 H13 0.9300
C13 C14 1.387(4)
C14 C15 1.389(4)
C14 C17 1.511(4)
C15 H15 0.9300
C15 C16 1.387(4)
C16 H16 0.9300
C17 H17A 0.9600
C17 H17B 0.9600
C17 H17C 0.9600

loop_
_geom_hbond_atom_site_label_D
_geom_hbond_atom_site_label_H
_geom_hbond_atom_site_label_A
_geom_hbond_distance_DH
_geom_hbond_distance_HA
_geom_hbond_distance_DA
_geom_hbond_angle_DHA
_geom_hbond_site_symmetry_A
N1 H1 O2 0.74(3) 2.18(3) 2.895(3) 161(3) 2_565

loop_
_geom_torsion_atom_site_label_1
_geom_torsion_atom_site_label_2
_geom_torsion_atom_site_label_3
_geom_torsion_atom_site_label_4
_geom_torsion
Br1 C2 C3 C4 -62.5(2)
S1 N1 C1 C2 100.3(2)
S1 N1 C1 C10 -136.17(18)
S1 C11 C12 C13 178.1(2)
S1 C11 C16 C15 -176.71(18)
O1 S1 N1 C1 -35.8(2)
O1 S1 C11 C12 -175.34(19)
O1 S1 C11 C16 3.3(2)
O2 S1 N1 C1 -164.59(17)
O2 S1 C11 C12 -45.2(2)
O2 S1 C11 C16 133.43(19)
N1 S1 C11 C12 69.1(2)
N1 S1 C11 C16 -112.3(2)
N1 C1 C2 Br1 -160.28(15)
N1 C1 C2 C3 76.9(2)
N1 C1 C10 C5 -102.4(2)
N1 C1 C10 C9 79.5(3)
C1 C2 C3 C4 59.3(3)
C2 C1 C10 C5 17.0(3)
C2 C1 C10 C9 -161.1(2)
C2 C3 C4 C5 -43.1(3)
C3 C4 C5 C6 -168.2(2)
C3 C4 C5 C10 15.0(3)
C4 C5 C6 C7 -176.3(2)
C4 C5 C10 C1 -1.8(3)
C4 C5 C10 C9 176.3(2)
C5 C6 C7 C8 0.2(4)
C6 C5 C10 C1 -178.6(2)
C6 C5 C10 C9 -0.5(3)
C6 C7 C8 C9 -1.0(4)
C7 C8 C9 C10 1.1(4)
C8 C9 C10 C1 177.8(2)
C8 C9 C10 C5 -0.3(4)
C10 C1 C2 Br1 77.4(2)
C10 C1 C2 C3 -45.4(3)
C10 C5 C6 C7 0.6(4)
C11 S1 N1 C1 80.40(19)
C11 C12 C13 C14 -1.5(4)
C12 C11 C16 C15 1.9(4)
C12 C13 C14 C15 2.1(4)
C12 C13 C14 C17 -177.5(3)
C13 C14 C15 C16 -0.6(4)
C14 C15 C16 C11 -1.3(4)
C16 C11 C12 C13 -0.6(4)
C17 C14 C15 C16 178.9(3)
